data_4081511
loop_
_publ_author_name
'Chen, Jiawei'
'Lalancette, Roger A.'
'J\"akle, Frieder'

_publ_section_title
;
 Stereoselective Ortho Borylation of Pyridylferrocenes
;
_journal_issue 20
_journal_name_full Organometallics
_journal_page_first 5843
_journal_paper_doi 10.1021/om400426g
_journal_volume 32
_journal_year 2013
_chemical_absolute_configuration syn
_chemical_formula_moiety '2(C23 H21 B Cl Fe N), C7 H8'
_chemical_formula_sum 'C53 H50 B2 Cl2 Fe2 N2'
_chemical_formula_weight 919.17
_chemical_name_systematic
; 
 ? 
;
_space_group_IT_number 5
_symmetry_cell_setting monoclinic
_symmetry_space_group_name_Hall 'C 2y'
_symmetry_space_group_name_H-M 'C 1 2 1'
_atom_sites_solution_hydrogens geom
_atom_sites_solution_primary direct
_atom_sites_solution_secondary difmap
_audit_creation_method SHELXL-97
_cell_angle_alpha 90.00
_cell_angle_beta 98.691(1)
_cell_angle_gamma 90.00
_cell_formula_units_Z 2
_cell_length_a 21.8325(3)
_cell_length_b 8.9628(1)
_cell_length_c 11.3912(2)
_cell_measurement_reflns_used 7711
_cell_measurement_temperature 100(2)
_cell_measurement_theta_max 70.30
_cell_measurement_theta_min 3.93
_cell_volume 2203.44(6)
_computing_cell_refinement 'APEX 2'
_computing_data_collection 'APEX 2 (Bruker, 2006)'
_computing_data_reduction 'SAINT (Bruker, 2005)'
_computing_molecular_graphics SHELXTL
_computing_publication_material SHELXTL
_computing_structure_refinement SHELXTL
_computing_structure_solution 'SHELXTL (Sheldrick, 2008b)'
_diffrn_ambient_temperature 100(2)
_diffrn_measured_fraction_theta_full 0.974
_diffrn_measured_fraction_theta_max 0.932
_diffrn_measurement_device_type 'Bruker SMART CCD Apex-II area-detector'
_diffrn_measurement_method '\f and \w'
_diffrn_radiation_monochromator graphite
_diffrn_radiation_source 'fine-focus sealed tube'
_diffrn_radiation_type CuK\a
_diffrn_radiation_wavelength 1.54178
_diffrn_reflns_av_R_equivalents 0.030
_diffrn_reflns_av_sigmaI/netI 0.057
_diffrn_reflns_limit_h_max 25
_diffrn_reflns_limit_h_min -24
_diffrn_reflns_limit_k_max 10
_diffrn_reflns_limit_k_min -10
_diffrn_reflns_limit_l_max 13
_diffrn_reflns_limit_l_min -13
_diffrn_reflns_number 10255
_diffrn_reflns_theta_full 67.70
_diffrn_reflns_theta_max 70.55
_diffrn_reflns_theta_min 3.93
_diffrn_standards_decay_% 0
_diffrn_standards_number 0
_exptl_absorpt_coefficient_mu 6.748
_exptl_absorpt_correction_T_max 0.501
_exptl_absorpt_correction_T_min 0.197
_exptl_absorpt_correction_type numerical
_exptl_absorpt_process_details 'SADABS (Sheldrick, 2008a)'
_exptl_crystal_colour red
_exptl_crystal_density_diffrn 1.385
_exptl_crystal_density_method 'not measured'
_exptl_crystal_description needle
_exptl_crystal_F_000 956.0
_exptl_crystal_size_max 0.36
_exptl_crystal_size_mid 0.16
_exptl_crystal_size_min 0.12
_refine_diff_density_max 0.33
_refine_diff_density_min -0.17
_refine_diff_density_rms 0.04
_refine_ls_abs_structure_details 'Flack (1983), 1207 Friedel pairs'
_refine_ls_abs_structure_Flack 0.011(3)
_refine_ls_extinction_method 'SHELXTL (Sheldrick, 2008b)'
_refine_ls_goodness_of_fit_ref 1.00
_refine_ls_hydrogen_treatment constr
_refine_ls_matrix_type full
_refine_ls_number_parameters 280
_refine_ls_number_reflns 3314
_refine_ls_number_restraints 1
_refine_ls_restrained_S_all 1.00
_refine_ls_R_factor_all 0.032
_refine_ls_R_factor_gt 0.028
_refine_ls_shift/su_max 0.00
_refine_ls_shift/su_mean 0.00
_refine_ls_structure_factor_coef Fsqd
_refine_ls_weighting_details 'calc w=1/[\s^2^(Fo^2^)+(0.0149P)^2^] where P=(Fo^2^+2Fc^2^)/3'
_refine_ls_weighting_scheme calc
_refine_ls_wR_factor_gt 0.059
_refine_ls_wR_factor_ref 0.060
_reflns_number_gt 3082
_reflns_number_total 3314
_reflns_threshold_expression I>2\s(I)
_cod_data_source_file om400426g_si_002.cif
_cod_data_source_block (pR)-3
_cod_depositor_comments
;
The following automatic conversions were performed:

'_symmetry_cell_setting' value 'Monoclinic' changed to 'monoclinic'
according to /home/saulius/struct/CIF-dictionaries/cif_core.dic
dictionary named 'cif_core.dic' version 2.4.2 from 2011-04-26.

Automatic conversion script
Id: cif_fix_values 1891 2012-01-12 08:04:46Z andrius 
;
_cod_original_cell_volume 2203.44(5)
_cod_original_sg_symbol_H-M 'C 2'
_cod_database_code 4081511

loop_
_symmetry_equiv_pos_as_xyz
'x, y, z'
'-x, y, -z'
'x+1/2, y+1/2, z'
'-x+1/2, y+1/2, -z'

loop_
_atom_site_label
_atom_site_type_symbol
_atom_site_fract_x
_atom_site_fract_y
_atom_site_fract_z
_atom_site_U_iso_or_equiv
_atom_site_adp_type
_atom_site_occupancy
_atom_site_symmetry_multiplicity
_atom_site_calc_flag
_atom_site_refinement_flags
Fe1 Fe 0.264887(16) 0.26937(4) 0.25734(3) 0.01722(10) Uani 1 1 d .
Cl1 Cl 0.42024(3) 0.08125(6) 0.19126(6) 0.02350(15) Uani 1 1 d .
B1 B 0.37570(14) 0.2193(3) 0.0868(3) 0.0193(6) Uani 1 1 d .
N1 N 0.40177(9) 0.3839(2) 0.12943(17) 0.0163(4) Uani 1 1 d .
C20 C 0.35586(11) 0.2699(3) -0.2551(2) 0.0276(5) Uani 1 1 d .
H20 H 0.3343 0.3363 -0.3119 0.033 Uiso 1 1 calc R
C16 C 0.32203(12) 0.7299(3) 0.2184(3) 0.0248(6) Uani 1 1 d .
H16A H 0.3400 0.8286 0.2381 0.037 Uiso 1 1 calc R
H16B H 0.3052 0.6900 0.2870 0.037 Uiso 1 1 calc R
H16C H 0.2887 0.7386 0.1507 0.037 Uiso 1 1 calc R
C2 C 0.30537(10) 0.2467(3) 0.1061(2) 0.0161(5) Uani 1 1 d .
C14 C 0.47857(12) 0.5723(3) 0.1655(2) 0.0212(5) Uani 1 1 d .
C12 C 0.37144(12) 0.6264(2) 0.1869(2) 0.0196(6) Uani 1 1 d .
C3 C 0.24553(12) 0.1810(3) 0.0895(2) 0.0207(6) Uani 1 1 d .
H3 H 0.2360 0.0740 0.0699 0.025 Uiso 1 1 calc R
C18 C 0.38422(12) 0.1933(3) -0.0489(2) 0.0182(5) Uani 1 1 d .
C5 C 0.23346(11) 0.4311(3) 0.1373(2) 0.0197(5) Uani 1 1 d .
H5 H 0.2146 0.5290 0.1542 0.024 Uiso 1 1 calc R
C4 C 0.20144(12) 0.2931(3) 0.1073(2) 0.0222(6) Uani 1 1 d .
H4 H 0.1558 0.2774 0.1020 0.027 Uiso 1 1 calc R
C23 C 0.41803(11) 0.0776(3) -0.0889(2) 0.0217(5) Uani 1 1 d .
H23 H 0.4401 0.0110 -0.0329 0.026 Uiso 1 1 calc R
C13 C 0.43234(12) 0.6699(3) 0.1912(2) 0.0222(6) Uani 1 1 d .
H13 H 0.4433 0.7699 0.2125 0.027 Uiso 1 1 calc R
C9 C 0.21974(16) 0.1771(4) 0.3839(3) 0.0368(8) Uani 1 1 d .
H9 H 0.1766 0.1362 0.3705 0.044 Uiso 1 1 calc R
C1 C 0.29755(11) 0.4012(2) 0.1352(2) 0.0168(5) Uani 1 1 d .
C17 C 0.54429(13) 0.6234(3) 0.1681(3) 0.0309(7) Uani 1 1 d .
H17A H 0.5709 0.5369 0.1606 0.046 Uiso 1 1 calc R
H17B H 0.5584 0.6745 0.2434 0.046 Uiso 1 1 calc R
H17C H 0.5464 0.6923 0.1020 0.046 Uiso 1 1 calc R
C22 C 0.42034(12) 0.0572(3) -0.2089(3) 0.0266(6) Uani 1 1 d .
H22 H 0.4435 -0.0234 -0.2340 0.032 Uiso 1 1 calc R
C19 C 0.35368(11) 0.2901(3) -0.1354(2) 0.0235(6) Uani 1 1 d .
H19 H 0.3309 0.3719 -0.1111 0.028 Uiso 1 1 calc R
C21 C 0.38948(13) 0.1525(3) -0.2917(2) 0.0283(6) Uani 1 1 d .
H21 H 0.3912 0.1380 -0.3737 0.034 Uiso 1 1 calc R
C10 C 0.23631(16) 0.3253(3) 0.4141(3) 0.0346(8) Uani 1 1 d .
H10 H 0.2072 0.4080 0.4263 0.041 Uiso 1 1 calc R
C15 C 0.46111(11) 0.4275(3) 0.1365(2) 0.0184(5) Uani 1 1 d .
H15 H 0.4916 0.3574 0.1212 0.022 Uiso 1 1 calc R
C6 C 0.30153(17) 0.3367(4) 0.4236(3) 0.0397(8) Uani 1 1 d .
H6 H 0.3268 0.4286 0.4445 0.048 Uiso 1 1 calc R
C8 C 0.27378(16) 0.0967(3) 0.3745(3) 0.0374(7) Uani 1 1 d .
H8 H 0.2757 -0.0114 0.3536 0.045 Uiso 1 1 calc R
C11 C 0.35671(11) 0.4788(2) 0.1534(2) 0.0170(5) Uani 1 1 d .
C7 C 0.32463(16) 0.1929(4) 0.3994(3) 0.0419(9) Uani 1 1 d .
H7 H 0.3691 0.1657 0.3999 0.050 Uiso 1 1 calc R
C27 C 0.5000 0.5989(6) 0.5000 0.0427(12) Uani 1 2 d S
C24 C 0.5000 0.9108(6) 0.5000 0.0574(15) Uani 1 2 d S
H24 H 0.5000 1.0168 0.5000 0.069 Uiso 1 2 calc SR
C25 C 0.44616(19) 0.8331(5) 0.4990(3) 0.0561(11) Uani 1 1 d .
H25 H 0.4084 0.8857 0.4987 0.067 Uiso 1 1 calc R
C26 C 0.44593(18) 0.6784(5) 0.4984(3) 0.0498(10) Uani 1 1 d .
H26 H 0.4079 0.6265 0.4970 0.060 Uiso 1 1 calc R
C28 C 0.5000 0.4295(6) 0.5000 0.083(2) Uani 1 2 d S
H28A H 0.5339 0.3930 0.4604 0.124 Uiso 0.50 1 calc PR
H28B H 0.4604 0.3930 0.4576 0.124 Uiso 0.50 1 calc PR
H28C H 0.5056 0.3930 0.5820 0.124 Uiso 0.50 1 calc PR

loop_
_atom_site_aniso_label
_atom_site_aniso_U_11
_atom_site_aniso_U_22
_atom_site_aniso_U_33
_atom_site_aniso_U_23
_atom_site_aniso_U_13
_atom_site_aniso_U_12
Fe1 0.0196(2) 0.01493(17) 0.01790(19) 0.00087(19) 0.00536(14) -0.00100(17)
Cl1 0.0247(3) 0.0160(3) 0.0295(4) 0.0044(3) 0.0033(3) 0.0034(2)
B1 0.0200(17) 0.0129(14) 0.0246(16) 0.0024(11) 0.0022(13) -0.0027(9)
N1 0.0183(12) 0.0142(9) 0.0164(10) -0.0014(8) 0.0024(9) -0.0008(8)
C20 0.0312(15) 0.0252(12) 0.0262(13) 0.0075(15) 0.0039(11) -0.0006(13)
C16 0.0243(15) 0.0167(14) 0.0346(16) -0.0039(10) 0.0084(12) -0.0005(9)
C2 0.0187(12) 0.0164(12) 0.0134(11) 0.0004(11) 0.0031(9) 0.0004(10)
C14 0.0229(14) 0.0190(12) 0.0219(13) -0.0020(11) 0.0043(11) -0.0023(10)
C12 0.0217(14) 0.0146(12) 0.0230(14) 0.0016(10) 0.0050(11) 0.0007(9)
C3 0.0236(15) 0.0218(13) 0.0175(13) -0.0039(11) 0.0055(11) -0.0063(10)
C18 0.0154(14) 0.0150(10) 0.0243(14) -0.0028(10) 0.0035(11) -0.0064(9)
C5 0.0191(14) 0.0184(12) 0.0222(13) 0.0052(10) 0.0053(11) 0.0026(9)
C4 0.0147(13) 0.0310(16) 0.0205(13) 0.0026(11) 0.0010(10) -0.0034(10)
C23 0.0159(13) 0.0208(12) 0.0276(14) -0.0020(11) 0.0006(10) -0.0021(10)
C13 0.0273(15) 0.0132(12) 0.0271(15) -0.0020(10) 0.0071(12) -0.0049(9)
C9 0.039(2) 0.0481(19) 0.0261(17) 0.0036(15) 0.0146(15) -0.0115(14)
C1 0.0235(14) 0.0129(11) 0.0141(12) 0.0032(10) 0.0032(10) 0.0002(9)
C17 0.0251(16) 0.0229(14) 0.0454(18) -0.0084(13) 0.0074(13) -0.0057(10)
C22 0.0198(14) 0.0255(14) 0.0353(17) -0.0085(12) 0.0067(12) 0.0013(10)
C19 0.0244(14) 0.0176(14) 0.0304(14) -0.0010(11) 0.0105(11) -0.0003(9)
C21 0.0277(16) 0.0349(15) 0.0236(15) -0.0063(12) 0.0078(12) -0.0047(11)
C10 0.052(2) 0.0341(15) 0.0203(16) -0.0013(12) 0.0143(15) 0.0119(13)
C15 0.0155(13) 0.0184(11) 0.0216(13) 0.0004(10) 0.0037(10) 0.0012(9)
C6 0.058(2) 0.0428(17) 0.0155(15) -0.0003(13) -0.0033(15) -0.0168(15)
C8 0.065(2) 0.0240(14) 0.0262(16) 0.0095(13) 0.0158(15) 0.0067(14)
C11 0.0186(14) 0.0159(11) 0.0167(13) 0.0044(10) 0.0028(10) 0.0016(9)
C7 0.038(2) 0.071(2) 0.0174(15) 0.0128(15) 0.0052(14) 0.0207(16)
C27 0.044(3) 0.058(3) 0.028(3) 0.000 0.010(2) 0.000
C24 0.075(4) 0.043(3) 0.052(3) 0.000 0.002(3) 0.000
C25 0.047(2) 0.074(3) 0.046(2) -0.017(2) 0.004(2) 0.017(2)
C26 0.040(2) 0.068(3) 0.042(2) -0.013(2) 0.0105(18) -0.0115(18)
C28 0.112(6) 0.058(4) 0.081(5) 0.000 0.025(4) 0.000

loop_
_atom_type_symbol
_atom_type_description
_atom_type_scat_dispersion_real
_atom_type_scat_dispersion_imag
_atom_type_scat_source
C C 0.0181 0.0091 'International Tables Vol C Tables 4.2.6.8 and 6.1.1.4'
H H 0.0000 0.0000 'International Tables Vol C Tables 4.2.6.8 and 6.1.1.4'
B B 0.0090 0.0039 'International Tables Vol C Tables 4.2.6.8 and 6.1.1.4'
N N 0.0311 0.0180 'International Tables Vol C Tables 4.2.6.8 and 6.1.1.4'
Cl Cl 0.3639 0.7018 'International Tables Vol C Tables 4.2.6.8 and 6.1.1.4'
Fe Fe -1.1336 3.1974 'International Tables Vol C Tables 4.2.6.8 and 6.1.1.4'

loop_
_geom_angle_atom_site_label_1
_geom_angle_atom_site_label_2
_geom_angle_atom_site_label_3
_geom_angle
_geom_angle_site_symmetry_1
_geom_angle_site_symmetry_3
C6 Fe1 C8 68.24(13) . .
C6 Fe1 C1 109.58(11) . .
C8 Fe1 C1 151.90(11) . .
C6 Fe1 C7 41.01(12) . .
C8 Fe1 C7 40.23(14) . .
C1 Fe1 C7 119.34(12) . .
C6 Fe1 C5 117.30(12) . .
C8 Fe1 C5 165.97(12) . .
C1 Fe1 C5 41.04(10) . .
C7 Fe1 C5 151.86(13) . .
C6 Fe1 C9 68.06(13) . .
C8 Fe1 C9 40.20(13) . .
C1 Fe1 C9 167.19(12) . .
C7 Fe1 C9 67.80(14) . .
C5 Fe1 C9 127.77(12) . .
C6 Fe1 C10 40.66(13) . .
C8 Fe1 C10 67.91(12) . .
C1 Fe1 C10 129.83(11) . .
C7 Fe1 C10 68.36(13) . .
C5 Fe1 C10 107.21(11) . .
C9 Fe1 C10 40.29(12) . .
C6 Fe1 C4 150.51(13) . .
C8 Fe1 C4 127.88(12) . .
C1 Fe1 C4 68.34(10) . .
C7 Fe1 C4 166.33(13) . .
C5 Fe1 C4 41.22(10) . .
C9 Fe1 C4 107.12(12) . .
C10 Fe1 C4 116.63(12) . .
C6 Fe1 C3 168.09(13) . .
C8 Fe1 C3 107.68(11) . .
C1 Fe1 C3 68.38(9) . .
C7 Fe1 C3 128.82(13) . .
C5 Fe1 C3 69.43(10) . .
C9 Fe1 C3 116.62(12) . .
C10 Fe1 C3 149.56(12) . .
C4 Fe1 C3 40.78(10) . .
C6 Fe1 C2 130.52(12) . .
C8 Fe1 C2 117.58(11) . .
C1 Fe1 C2 41.17(9) . .
C7 Fe1 C2 109.08(11) . .
C5 Fe1 C2 69.69(10) . .
C9 Fe1 C2 149.79(11) . .
C10 Fe1 C2 169.00(12) . .
C4 Fe1 C2 68.47(10) . .
C3 Fe1 C2 40.34(10) . .
C18 B1 C2 114.1(2) . .
C18 B1 N1 109.48(19) . .
C2 B1 N1 96.86(18) . .
C18 B1 Cl1 112.97(18) . .
C2 B1 Cl1 115.35(19) . .
N1 B1 Cl1 106.43(18) . .
C15 N1 C11 121.8(2) . .
C15 N1 B1 124.9(2) . .
C11 N1 B1 113.32(19) . .
C21 C20 C19 119.7(3) . .
C21 C20 H20 120.1 . .
C19 C20 H20 120.1 . .
C12 C16 H16A 109.5 . .
C12 C16 H16B 109.5 . .
H16A C16 H16B 109.5 . .
C12 C16 H16C 109.5 . .
H16A C16 H16C 109.5 . .
H16B C16 H16C 109.5 . .
C3 C2 C1 106.9(2) . .
C3 C2 B1 143.1(2) . .
C1 C2 B1 109.16(19) . .
C3 C2 Fe1 69.51(13) . .
C1 C2 Fe1 68.38(13) . .
B1 C2 Fe1 132.08(17) . .
C15 C14 C13 117.1(2) . .
C15 C14 C17 121.4(2) . .
C13 C14 C17 121.5(2) . .
C13 C12 C11 117.2(2) . .
C13 C12 C16 122.6(2) . .
C11 C12 C16 120.2(2) . .
C2 C3 C4 108.4(2) . .
C2 C3 Fe1 70.15(13) . .
C4 C3 Fe1 69.17(14) . .
C2 C3 H3 125.8 . .
C4 C3 H3 125.8 . .
Fe1 C3 H3 125.8 . .
C23 C18 C19 116.8(2) . .
C23 C18 B1 124.8(2) . .
C19 C18 B1 118.4(2) . .
C1 C5 C4 106.1(2) . .
C1 C5 Fe1 69.29(13) . .
C4 C5 Fe1 69.48(13) . .
C1 C5 H5 126.9 . .
C4 C5 H5 126.9 . .
Fe1 C5 H5 126.9 . .
C3 C4 C5 109.0(2) . .
C3 C4 Fe1 70.06(15) . .
C5 C4 Fe1 69.30(14) . .
C3 C4 H4 125.5 . .
C5 C4 H4 125.5 . .
Fe1 C4 H4 125.5 . .
C22 C23 C18 121.5(3) . .
C22 C23 H23 119.3 . .
C18 C23 H23 119.3 . .
C12 C13 C14 122.5(2) . .
C12 C13 H13 118.7 . .
C14 C13 H13 118.7 . .
C8 C9 C10 108.4(3) . .
C8 C9 Fe1 69.65(17) . .
C10 C9 Fe1 69.86(19) . .
C8 C9 H9 125.8 . .
C10 C9 H9 125.8 . .
Fe1 C9 H9 125.8 . .
C5 C1 C2 109.6(2) . .
C5 C1 C11 139.4(2) . .
C2 C1 C11 111.0(2) . .
C5 C1 Fe1 69.67(13) . .
C2 C1 Fe1 70.45(13) . .
C11 C1 Fe1 125.19(17) . .
C14 C17 H17A 109.5 . .
C14 C17 H17B 109.5 . .
H17A C17 H17B 109.5 . .
C14 C17 H17C 109.5 . .
H17A C17 H17C 109.5 . .
H17B C17 H17C 109.5 . .
C21 C22 C23 120.5(2) . .
C21 C22 H22 119.7 . .
C23 C22 H22 119.7 . .
C20 C19 C18 121.8(2) . .
C20 C19 H19 119.1 . .
C18 C19 H19 119.1 . .
C22 C21 C20 119.7(2) . .
C22 C21 H21 120.2 . .
C20 C21 H21 120.2 . .
C9 C10 C6 107.8(3) . .
C9 C10 Fe1 69.84(19) . .
C6 C10 Fe1 69.39(17) . .
C9 C10 H10 126.1 . .
C6 C10 H10 126.1 . .
Fe1 C10 H10 126.1 . .
N1 C15 C14 121.2(2) . .
N1 C15 H15 119.4 . .
C14 C15 H15 119.4 . .
C10 C6 C7 107.5(3) . .
C10 C6 Fe1 69.95(17) . .
C7 C6 Fe1 69.67(19) . .
C10 C6 H6 126.3 . .
C7 C6 H6 126.3 . .
Fe1 C6 H6 126.3 . .
C9 C8 C7 108.6(3) . .
C9 C8 Fe1 70.15(17) . .
C7 C8 Fe1 70.04(17) . .
C9 C8 H8 125.7 . .
C7 C8 H8 125.7 . .
Fe1 C8 H8 125.7 . .
N1 C11 C12 120.2(2) . .
N1 C11 C1 109.0(2) . .
C12 C11 C1 130.8(2) . .
C8 C7 C6 107.6(3) . .
C8 C7 Fe1 69.73(17) . .
C6 C7 Fe1 69.32(19) . .
C8 C7 H7 126.2 . .
C6 C7 H7 126.2 . .
Fe1 C7 H7 126.2 . .
C26 C27 C26 117.6(5) . 2_656
C26 C27 C28 121.2(3) . .
C26 C27 C28 121.2(3) 2_656 .
C25 C24 C25 118.7(5) 2_656 .
C25 C24 H24 120.7 2_656 .
C25 C24 H24 120.7 . .
C24 C25 C26 120.8(4) . .
C24 C25 H25 119.6 . .
C26 C25 H25 119.6 . .
C27 C26 C25 121.0(4) . .
C27 C26 H26 119.5 . .
C25 C26 H26 119.5 . .
C27 C28 H28A 109.5 . .
C27 C28 H28B 109.5 . .
H28A C28 H28B 109.5 . .
C27 C28 H28C 109.5 . .
H28A C28 H28C 109.5 . .
H28B C28 H28C 109.5 . .

loop_
_geom_bond_atom_site_label_1
_geom_bond_atom_site_label_2
_geom_bond_distance
_geom_bond_site_symmetry_2
Fe1 C6 2.033(3) .
Fe1 C8 2.034(3) .
Fe1 C1 2.034(2) .
Fe1 C7 2.038(3) .
Fe1 C5 2.040(2) .
Fe1 C9 2.040(3) .
Fe1 C10 2.041(3) .
Fe1 C4 2.042(2) .
Fe1 C3 2.054(3) .
Fe1 C2 2.062(2) .
Cl1 B1 1.882(3) .
B1 C18 1.601(4) .
B1 C2 1.603(4) .
B1 N1 1.629(3) .
N1 C15 1.344(3) .
N1 C11 1.359(3) .
C20 C21 1.382(4) .
C20 C19 1.383(3) .
C20 H20 0.9500 .
C16 C12 1.507(3) .
C16 H16A 0.9800 .
C16 H16B 0.9800 .
C16 H16C 0.9800 .
C2 C3 1.419(3) .
C2 C1 1.441(3) .
C14 C15 1.379(3) .
C14 C13 1.399(4) .
C14 C17 1.502(4) .
C12 C13 1.379(4) .
C12 C11 1.400(3) .
C3 C4 1.427(4) .
C3 H3 1.0000 .
C18 C23 1.389(4) .
C18 C19 1.404(3) .
C5 C1 1.428(3) .
C5 C4 1.437(3) .
C5 H5 1.0000 .
C4 H4 1.0000 .
C23 C22 1.388(4) .
C23 H23 0.9500 .
C13 H13 0.9500 .
C9 C8 1.400(5) .
C9 C10 1.406(4) .
C9 H9 1.0000 .
C1 C11 1.454(3) .
C17 H17A 0.9800 .
C17 H17B 0.9800 .
C17 H17C 0.9800 .
C22 C21 1.371(4) .
C22 H22 0.9500 .
C19 H19 0.9500 .
C21 H21 0.9500 .
C10 C6 1.415(5) .
C10 H10 1.0000 .
C15 H15 0.9500 .
C6 C7 1.426(4) .
C6 H6 1.0000 .
C8 C7 1.400(5) .
C8 H8 1.0000 .
C7 H7 1.0000 .
C27 C26 1.377(5) .
C27 C26 1.377(5) 2_656
C27 C28 1.518(8) .
C24 C25 1.365(5) 2_656
C24 C25 1.365(5) .
C24 H24 0.9500 .
C25 C26 1.386(5) .
C25 H25 0.9500 .
C26 H26 0.9500 .
C28 H28A 0.9800 .
C28 H28B 0.9800 .
C28 H28C 0.9800 .

loop_
_geom_torsion_atom_site_label_1
_geom_torsion_atom_site_label_2
_geom_torsion_atom_site_label_3
_geom_torsion_atom_site_label_4
_geom_torsion
_geom_torsion_site_symmetry_1
C18 B1 N1 C15 -63.7(3) .
C2 B1 N1 C15 177.7(2) .
Cl1 B1 N1 C15 58.7(3) .
C18 B1 N1 C11 113.6(2) .
C2 B1 N1 C11 -5.0(3) .
Cl1 B1 N1 C11 -124.04(19) .
C18 B1 C2 C3 59.7(4) .
N1 B1 C2 C3 174.6(3) .
Cl1 B1 C2 C3 -73.5(4) .
C18 B1 C2 C1 -107.8(2) .
N1 B1 C2 C1 7.1(2) .
Cl1 B1 C2 C1 118.97(19) .
C18 B1 C2 Fe1 174.40(17) .
N1 B1 C2 Fe1 -70.7(2) .
Cl1 B1 C2 Fe1 41.2(3) .
C6 Fe1 C2 C3 169.13(17) .
C8 Fe1 C2 C3 85.07(17) .
C1 Fe1 C2 C3 -118.8(2) .
C7 Fe1 C2 C3 128.12(18) .
C5 Fe1 C2 C3 -81.78(16) .
C9 Fe1 C2 C3 49.7(3) .
C10 Fe1 C2 C3 -157.3(6) .
C4 Fe1 C2 C3 -37.52(15) .
C6 Fe1 C2 C1 -72.1(2) .
C8 Fe1 C2 C1 -156.13(15) .
C7 Fe1 C2 C1 -113.08(17) .
C5 Fe1 C2 C1 37.02(14) .
C9 Fe1 C2 C1 168.5(2) .
C10 Fe1 C2 C1 -38.5(6) .
C4 Fe1 C2 C1 81.27(15) .
C3 Fe1 C2 C1 118.8(2) .
C6 Fe1 C2 B1 24.7(3) .
C8 Fe1 C2 B1 -59.4(3) .
C1 Fe1 C2 B1 96.8(3) .
C7 Fe1 C2 B1 -16.3(3) .
C5 Fe1 C2 B1 133.8(2) .
C9 Fe1 C2 B1 -94.7(3) .
C10 Fe1 C2 B1 58.3(7) .
C4 Fe1 C2 B1 178.0(2) .
C3 Fe1 C2 B1 -144.4(3) .
C1 C2 C3 C4 0.4(3) .
B1 C2 C3 C4 -167.3(3) .
Fe1 C2 C3 C4 58.73(18) .
C1 C2 C3 Fe1 -58.37(16) .
B1 C2 C3 Fe1 134.0(4) .
C6 Fe1 C3 C2 -44.0(6) .
C8 Fe1 C3 C2 -112.06(16) .
C1 Fe1 C3 C2 38.36(14) .
C7 Fe1 C3 C2 -72.6(2) .
C5 Fe1 C3 C2 82.48(15) .
C9 Fe1 C3 C2 -154.58(16) .
C10 Fe1 C3 C2 171.6(2) .
C4 Fe1 C3 C2 119.8(2) .
C6 Fe1 C3 C4 -163.9(5) .
C8 Fe1 C3 C4 128.12(16) .
C1 Fe1 C3 C4 -81.47(15) .
C7 Fe1 C3 C4 167.58(17) .
C5 Fe1 C3 C4 -37.34(14) .
C9 Fe1 C3 C4 85.59(18) .
C10 Fe1 C3 C4 51.8(3) .
C2 Fe1 C3 C4 -119.8(2) .
C2 B1 C18 C23 -131.2(2) .
N1 B1 C18 C23 121.5(2) .
Cl1 B1 C18 C23 3.1(3) .
C2 B1 C18 C19 46.2(3) .
N1 B1 C18 C19 -61.0(3) .
Cl1 B1 C18 C19 -179.44(18) .
C6 Fe1 C5 C1 88.94(18) .
C8 Fe1 C5 C1 -160.9(4) .
C7 Fe1 C5 C1 55.6(3) .
C9 Fe1 C5 C1 171.35(16) .
C10 Fe1 C5 C1 131.72(16) .
C4 Fe1 C5 C1 -117.3(2) .
C3 Fe1 C5 C1 -80.31(15) .
C2 Fe1 C5 C1 -37.13(14) .
C6 Fe1 C5 C4 -153.80(17) .
C8 Fe1 C5 C4 -43.6(5) .
C1 Fe1 C5 C4 117.3(2) .
C7 Fe1 C5 C4 172.8(2) .
C9 Fe1 C5 C4 -71.4(2) .
C10 Fe1 C5 C4 -111.01(17) .
C3 Fe1 C5 C4 36.96(15) .
C2 Fe1 C5 C4 80.14(16) .
C2 C3 C4 C5 -0.8(3) .
Fe1 C3 C4 C5 58.50(18) .
C2 C3 C4 Fe1 -59.34(17) .
C1 C5 C4 C3 1.0(3) .
Fe1 C5 C4 C3 -58.96(18) .
C1 C5 C4 Fe1 59.93(16) .
C6 Fe1 C4 C3 173.3(2) .
C8 Fe1 C4 C3 -71.76(19) .
C1 Fe1 C4 C3 81.57(15) .
C7 Fe1 C4 C3 -45.1(6) .
C5 Fe1 C4 C3 120.5(2) .
C9 Fe1 C4 C3 -111.14(17) .
C10 Fe1 C4 C3 -153.55(16) .
C2 Fe1 C4 C3 37.13(15) .
C6 Fe1 C4 C5 52.8(3) .
C8 Fe1 C4 C5 167.76(16) .
C1 Fe1 C4 C5 -38.91(15) .
C7 Fe1 C4 C5 -165.6(5) .
C9 Fe1 C4 C5 128.38(17) .
C10 Fe1 C4 C5 85.98(17) .
C3 Fe1 C4 C5 -120.5(2) .
C2 Fe1 C4 C5 -83.34(16) .
C19 C18 C23 C22 -1.3(4) .
B1 C18 C23 C22 176.2(2) .
C11 C12 C13 C14 -1.0(4) .
C16 C12 C13 C14 177.9(2) .
C15 C14 C13 C12 -0.8(4) .
C17 C14 C13 C12 178.6(3) .
C6 Fe1 C9 C8 -81.8(2) .
C1 Fe1 C9 C8 -163.7(5) .
C7 Fe1 C9 C8 -37.39(19) .
C5 Fe1 C9 C8 169.92(18) .
C10 Fe1 C9 C8 -119.7(3) .
C4 Fe1 C9 C8 129.12(19) .
C3 Fe1 C9 C8 86.2(2) .
C2 Fe1 C9 C8 52.7(3) .
C6 Fe1 C9 C10 37.85(19) .
C8 Fe1 C9 C10 119.7(3) .
C1 Fe1 C9 C10 -44.0(6) .
C7 Fe1 C9 C10 82.3(2) .
C5 Fe1 C9 C10 -70.4(2) .
C4 Fe1 C9 C10 -111.22(19) .
C3 Fe1 C9 C10 -154.17(18) .
C2 Fe1 C9 C10 172.3(2) .
C4 C5 C1 C2 -0.7(3) .
Fe1 C5 C1 C2 59.31(16) .
C4 C5 C1 C11 179.1(3) .
Fe1 C5 C1 C11 -120.8(3) .
C4 C5 C1 Fe1 -60.05(17) .
C3 C2 C1 C5 0.2(3) .
B1 C2 C1 C5 172.5(2) .
Fe1 C2 C1 C5 -58.84(17) .
C3 C2 C1 C11 -179.7(2) .
B1 C2 C1 C11 -7.5(3) .
Fe1 C2 C1 C11 121.24(19) .
C3 C2 C1 Fe1 59.08(16) .
B1 C2 C1 Fe1 -128.71(19) .
C6 Fe1 C1 C5 -109.44(17) .
C8 Fe1 C1 C5 170.3(2) .
C7 Fe1 C1 C5 -153.49(16) .
C9 Fe1 C1 C5 -32.4(6) .
C10 Fe1 C1 C5 -68.20(19) .
C4 Fe1 C1 C5 39.07(14) .
C3 Fe1 C1 C5 83.09(15) .
C2 Fe1 C1 C5 120.7(2) .
C6 Fe1 C1 C2 129.86(16) .
C8 Fe1 C1 C2 49.6(3) .
C7 Fe1 C1 C2 85.81(17) .
C5 Fe1 C1 C2 -120.7(2) .
C9 Fe1 C1 C2 -153.1(5) .
C10 Fe1 C1 C2 171.11(16) .
C4 Fe1 C1 C2 -81.63(15) .
C3 Fe1 C1 C2 -37.60(14) .
C6 Fe1 C1 C11 27.4(2) .
C8 Fe1 C1 C11 -52.9(3) .
C7 Fe1 C1 C11 -16.6(3) .
C5 Fe1 C1 C11 136.8(3) .
C9 Fe1 C1 C11 104.4(5) .
C10 Fe1 C1 C11 68.6(2) .
C4 Fe1 C1 C11 175.9(2) .
C3 Fe1 C1 C11 -140.1(2) .
C2 Fe1 C1 C11 -102.5(2) .
C18 C23 C22 C21 0.6(4) .
C21 C20 C19 C18 -0.8(4) .
C23 C18 C19 C20 1.4(4) .
B1 C18 C19 C20 -176.2(2) .
C23 C22 C21 C20 0.0(4) .
C19 C20 C21 C22 0.1(4) .
C8 C9 C10 C6 0.0(4) .
Fe1 C9 C10 C6 -59.2(2) .
C8 C9 C10 Fe1 59.2(2) .
C6 Fe1 C10 C9 -119.1(3) .
C8 Fe1 C10 C9 -37.25(19) .
C1 Fe1 C10 C9 168.43(18) .
C7 Fe1 C10 C9 -80.7(2) .
C5 Fe1 C10 C9 128.77(19) .
C4 Fe1 C10 C9 85.3(2) .
C3 Fe1 C10 C9 50.2(3) .
C2 Fe1 C10 C9 -159.3(5) .
C8 Fe1 C10 C6 81.9(2) .
C1 Fe1 C10 C6 -72.5(2) .
C7 Fe1 C10 C6 38.37(18) .
C5 Fe1 C10 C6 -112.11(18) .
C9 Fe1 C10 C6 119.1(3) .
C4 Fe1 C10 C6 -155.59(17) .
C3 Fe1 C10 C6 169.4(2) .
C2 Fe1 C10 C6 -40.2(6) .
C11 N1 C15 C14 -1.7(4) .
B1 N1 C15 C14 175.4(2) .
C13 C14 C15 N1 2.2(4) .
C17 C14 C15 N1 -177.2(2) .
C9 C10 C6 C7 -0.3(4) .
Fe1 C10 C6 C7 -59.8(2) .
C9 C10 C6 Fe1 59.5(2) .
C8 Fe1 C6 C10 -80.98(19) .
C1 Fe1 C6 C10 129.00(17) .
C7 Fe1 C6 C10 -118.4(2) .
C5 Fe1 C6 C10 84.83(19) .
C9 Fe1 C6 C10 -37.52(17) .
C4 Fe1 C6 C10 48.6(3) .
C3 Fe1 C6 C10 -153.0(5) .
C2 Fe1 C6 C10 170.67(16) .
C8 Fe1 C6 C7 37.46(19) .
C1 Fe1 C6 C7 -112.55(19) .
C5 Fe1 C6 C7 -156.72(18) .
C9 Fe1 C6 C7 80.9(2) .
C10 Fe1 C6 C7 118.4(2) .
C4 Fe1 C6 C7 167.1(2) .
C3 Fe1 C6 C7 -34.6(6) .
C2 Fe1 C6 C7 -70.9(2) .
C10 C9 C8 C7 0.4(4) .
Fe1 C9 C8 C7 59.7(2) .
C10 C9 C8 Fe1 -59.3(2) .
C6 Fe1 C8 C9 81.3(2) .
C1 Fe1 C8 C9 172.4(2) .
C7 Fe1 C8 C9 119.5(3) .
C5 Fe1 C8 C9 -34.8(6) .
C10 Fe1 C8 C9 37.33(19) .
C4 Fe1 C8 C9 -70.0(2) .
C3 Fe1 C8 C9 -110.57(19) .
C2 Fe1 C8 C9 -153.17(17) .
C6 Fe1 C8 C7 -38.17(18) .
C1 Fe1 C8 C7 52.9(3) .
C5 Fe1 C8 C7 -154.3(4) .
C9 Fe1 C8 C7 -119.5(3) .
C10 Fe1 C8 C7 -82.2(2) .
C4 Fe1 C8 C7 170.56(18) .
C3 Fe1 C8 C7 129.94(19) .
C2 Fe1 C8 C7 87.3(2) .
C15 N1 C11 C12 -0.2(4) .
B1 N1 C11 C12 -177.6(2) .
C15 N1 C11 C1 178.5(2) .
B1 N1 C11 C1 1.1(3) .
C13 C12 C11 N1 1.5(4) .
C16 C12 C11 N1 -177.4(2) .
C13 C12 C11 C1 -176.9(2) .
C16 C12 C11 C1 4.1(4) .
C5 C1 C11 N1 -175.8(3) .
C2 C1 C11 N1 4.0(3) .
Fe1 C1 C11 N1 84.4(2) .
C5 C1 C11 C12 2.7(5) .
C2 C1 C11 C12 -177.4(3) .
Fe1 C1 C11 C12 -97.0(3) .
C9 C8 C7 C6 -0.6(3) .
Fe1 C8 C7 C6 59.2(2) .
C9 C8 C7 Fe1 -59.8(2) .
C10 C6 C7 C8 0.6(3) .
Fe1 C6 C7 C8 -59.4(2) .
C10 C6 C7 Fe1 60.0(2) .
C6 Fe1 C7 C8 119.0(3) .
C1 Fe1 C7 C8 -154.47(17) .
C5 Fe1 C7 C8 167.1(2) .
C9 Fe1 C7 C8 37.36(19) .
C10 Fe1 C7 C8 80.9(2) .
C4 Fe1 C7 C8 -33.2(6) .
C3 Fe1 C7 C8 -69.7(2) .
C2 Fe1 C7 C8 -110.47(19) .
C8 Fe1 C7 C6 -119.0(3) .
C1 Fe1 C7 C6 86.53(19) .
C5 Fe1 C7 C6 48.1(3) .
C9 Fe1 C7 C6 -81.6(2) .
C10 Fe1 C7 C6 -38.05(18) .
C4 Fe1 C7 C6 -152.2(5) .
C3 Fe1 C7 C6 171.35(17) .
C2 Fe1 C7 C6 130.54(18) .
C25 C24 C25 C26 -0.3(3) 2_656
C26 C27 C26 C25 -0.3(3) 2_656
C28 C27 C26 C25 179.7(3) .
C24 C25 C26 C27 0.6(6) .
